data_2234941
loop_
_publ_author_name
'Al-Salahi, Rashad'
'Al-Omar, Mohamed'
'Marzouk, Mohamed'
'Ng, Seik Weng'

_publ_section_title
;
 3-Benzyl-8-methoxy-2-sulfanylidene-1,2,3,4-tetrahydroquinazolin-4-one
;
_journal_coeditor_code BT5918
_journal_issue 6
_journal_name_full 'Acta Crystallographica Section E'
_journal_page_first o1807
_journal_paper_doi 10.1107/S1600536812021794
_journal_volume 68
_journal_year 2012
_chemical_formula_iupac 'C16 H14 N2 O2 S'
_chemical_formula_moiety 'C16 H14 N2 O2 S'
_chemical_formula_sum 'C16 H14 N2 O2 S'
_chemical_formula_weight 298.35
_chemical_name_systematic
;
3-Benzyl-8-methoxy-2-sulfanylidene-1,2,3,4-tetrahydroquinazolin-4-one
;
_space_group_IT_number 2
_symmetry_cell_setting triclinic
_symmetry_space_group_name_Hall '-P 1'
_symmetry_space_group_name_H-M 'P -1'
_atom_sites_solution_hydrogens geom
_atom_sites_solution_primary direct
_atom_sites_solution_secondary difmap
_audit_creation_method SHELXL-97
_cell_angle_alpha 101.728(5)
_cell_angle_beta 102.419(6)
_cell_angle_gamma 101.693(5)
_cell_formula_units_Z 2
_cell_length_a 6.3025(5)
_cell_length_b 10.8353(5)
_cell_length_c 11.0144(7)
_cell_measurement_reflns_used 6739
_cell_measurement_temperature 294(2)
_cell_measurement_theta_max 76.4775
_cell_measurement_theta_min 4.3094
_cell_volume 694.95(8)
_computing_cell_refinement 'CrysAlis PRO (Agilent, 2012)'
_computing_data_collection 'CrysAlis PRO (Agilent, 2012)'
_computing_data_reduction 'CrysAlis PRO (Agilent, 2012)'
_computing_molecular_graphics 'X-SEED (Barbour, 2001)'
_computing_publication_material 'publCIF (Westrip, 2010)'
_computing_structure_refinement 'SHELXL97 (Sheldrick, 2008)'
_computing_structure_solution 'SHELXS97 (Sheldrick, 2008)'
_diffrn_ambient_temperature 294(2)
_diffrn_detector_area_resol_mean 10.4041
_diffrn_measured_fraction_theta_full 0.989
_diffrn_measured_fraction_theta_max 0.989
_diffrn_measurement_device_type 'Agilent SuperNova Dual diffractometer with an Atlas detector'
_diffrn_measurement_method '\w scan'
_diffrn_radiation_monochromator Mirror
_diffrn_radiation_source 'SuperNova (Cu) X-ray Source'
_diffrn_radiation_type CuK\a
_diffrn_radiation_wavelength 1.54184
_diffrn_reflns_av_R_equivalents 0.0255
_diffrn_reflns_av_sigmaI/netI 0.0150
_diffrn_reflns_limit_h_max 7
_diffrn_reflns_limit_h_min -7
_diffrn_reflns_limit_k_max 13
_diffrn_reflns_limit_k_min -13
_diffrn_reflns_limit_l_max 13
_diffrn_reflns_limit_l_min -13
_diffrn_reflns_number 11149
_diffrn_reflns_theta_full 76.68
_diffrn_reflns_theta_max 76.68
_diffrn_reflns_theta_min 4.31
_diffrn_standards_decay_% 0
_diffrn_standards_interval_count 0
_diffrn_standards_interval_time 0
_diffrn_standards_number 0
_exptl_absorpt_coefficient_mu 2.121
_exptl_absorpt_correction_T_max 0.6763
_exptl_absorpt_correction_T_min 0.4841
_exptl_absorpt_correction_type multi-scan
_exptl_absorpt_process_details '(CrysAlis PRO; Agilent, 2012)'
_exptl_crystal_colour colorless
_exptl_crystal_density_diffrn 1.426
_exptl_crystal_density_method 'not measured'
_exptl_crystal_description prism
_exptl_crystal_F_000 312
_exptl_crystal_size_max 0.40
_exptl_crystal_size_mid 0.30
_exptl_crystal_size_min 0.20
_refine_diff_density_max 0.219
_refine_diff_density_min -0.396
_refine_ls_extinction_method none
_refine_ls_goodness_of_fit_ref 1.064
_refine_ls_hydrogen_treatment mixed
_refine_ls_matrix_type full
_refine_ls_number_parameters 195
_refine_ls_number_reflns 2888
_refine_ls_number_restraints 1
_refine_ls_restrained_S_all 1.064
_refine_ls_R_factor_all 0.0393
_refine_ls_R_factor_gt 0.0376
_refine_ls_shift/su_max 0.001
_refine_ls_shift/su_mean 0.001
_refine_ls_structure_factor_coef Fsqd
_refine_ls_weighting_details 'calc w=1/[\s^2^(Fo^2^)+(0.0717P)^2^+0.1365P] where P=(Fo^2^+2Fc^2^)/3'
_refine_ls_weighting_scheme calc
_refine_ls_wR_factor_gt 0.1118
_refine_ls_wR_factor_ref 0.1141
_reflns_number_gt 2714
_reflns_number_total 2888
_reflns_threshold_expression I>2\s(I)
_cod_data_source_file bt5918.cif
_cod_data_source_block I
_cod_database_code 2234941
_cod_database_fobs_code 2234941

loop_
_symmetry_equiv_pos_as_xyz
'x, y, z'
'-x, -y, -z'

loop_
_atom_site_type_symbol
_atom_site_label
_atom_site_fract_x
_atom_site_fract_y
_atom_site_fract_z
_atom_site_U_iso_or_equiv
_atom_site_adp_type
_atom_site_calc_flag
_atom_site_refinement_flags
_atom_site_occupancy
_atom_site_symmetry_multiplicity
S S1 0.84360(6) 1.04442(3) 0.64336(3) 0.04455(15) Uani d . 1 1
O O1 0.15151(18) 0.69504(12) 0.56998(12) 0.0543(3) Uani d . 1 1
O O2 0.8326(2) 0.67738(11) 0.27822(11) 0.0509(3) Uani d . 1 1
N N1 0.7112(2) 0.81847(12) 0.46983(11) 0.0376(3) Uani d D 1 1
H H1 0.829(2) 0.8501(18) 0.4456(18) 0.051(5) Uiso d D 1 1
N N2 0.47878(18) 0.84651(11) 0.60456(11) 0.0355(3) Uani d . 1 1
C C1 0.3257(2) 0.72495(14) 0.53999(14) 0.0400(3) Uani d . 1 1
C C2 0.3924(2) 0.64174(14) 0.44134(13) 0.0388(3) Uani d . 1 1
C C3 0.2672(3) 0.51250(15) 0.38286(15) 0.0471(3) Uani d . 1 1
H H3 0.1396 0.4778 0.4067 0.057 Uiso calc R 1 1
C C4 0.3356(3) 0.43832(15) 0.29020(17) 0.0518(4) Uani d . 1 1
H H4 0.2549 0.3520 0.2525 0.062 Uiso calc R 1 1
C C5 0.5233(3) 0.48904(16) 0.25080(16) 0.0485(4) Uani d . 1 1
H H5 0.5643 0.4374 0.1860 0.058 Uiso calc R 1 1
C C6 0.6480(3) 0.61582(14) 0.30800(13) 0.0408(3) Uani d . 1 1
C C7 0.5842(2) 0.69243(13) 0.40631(13) 0.0363(3) Uani d . 1 1
C C8 0.6691(2) 0.89590(13) 0.56926(12) 0.0345(3) Uani d . 1 1
C C9 0.8974(3) 0.60835(19) 0.17369(17) 0.0571(4) Uani d . 1 1
H H9A 1.0333 0.6606 0.1652 0.086 Uiso calc R 1 1
H H9B 0.7802 0.5900 0.0957 0.086 Uiso calc R 1 1
H H9C 0.9225 0.5279 0.1897 0.086 Uiso calc R 1 1
C C10 0.4113(2) 0.92622(14) 0.70865(14) 0.0397(3) Uani d . 1 1
H H10A 0.2568 0.9289 0.6768 0.048 Uiso calc R 1 1
H H10B 0.5053 1.0148 0.7331 0.048 Uiso calc R 1 1
C C11 0.4320(2) 0.87257(13) 0.82580(13) 0.0401(3) Uani d . 1 1
C C12 0.6395(3) 0.88228(16) 0.90532(16) 0.0501(4) Uani d . 1 1
H H12 0.7699 0.9204 0.8860 0.060 Uiso calc R 1 1
C C13 0.6537(4) 0.8349(2) 1.01459(18) 0.0662(5) Uani d . 1 1
H H13 0.7937 0.8417 1.0682 0.079 Uiso calc R 1 1
C C14 0.4613(5) 0.77823(19) 1.04350(18) 0.0698(6) Uani d . 1 1
H H14 0.4714 0.7466 1.1164 0.084 Uiso calc R 1 1
C C15 0.2558(4) 0.76845(19) 0.96517(19) 0.0666(5) Uani d . 1 1
H H15 0.1258 0.7299 0.9846 0.080 Uiso calc R 1 1
C C16 0.2402(3) 0.81568(17) 0.85676(16) 0.0524(4) Uani d . 1 1
H H16 0.0994 0.8091 0.8041 0.063 Uiso calc R 1 1

loop_
_atom_site_aniso_label
_atom_site_aniso_U_11
_atom_site_aniso_U_22
_atom_site_aniso_U_33
_atom_site_aniso_U_12
_atom_site_aniso_U_13
_atom_site_aniso_U_23
S1 0.0432(2) 0.0386(2) 0.0452(2) -0.00269(15) 0.01814(16) 0.00262(15)
O1 0.0405(6) 0.0597(7) 0.0568(7) -0.0045(5) 0.0229(5) 0.0089(5)
O2 0.0567(7) 0.0465(6) 0.0483(6) 0.0031(5) 0.0278(5) 0.0052(5)
N1 0.0370(6) 0.0377(6) 0.0364(6) 0.0019(5) 0.0151(5) 0.0081(5)
N2 0.0347(6) 0.0383(6) 0.0344(6) 0.0057(4) 0.0133(4) 0.0109(4)
C1 0.0357(7) 0.0444(8) 0.0375(7) 0.0020(6) 0.0101(5) 0.0133(6)
C2 0.0385(7) 0.0392(7) 0.0358(7) 0.0029(5) 0.0093(5) 0.0112(5)
C3 0.0429(8) 0.0429(8) 0.0493(8) -0.0027(6) 0.0117(6) 0.0124(6)
C4 0.0542(9) 0.0365(7) 0.0540(9) -0.0016(6) 0.0102(7) 0.0059(6)
C5 0.0572(9) 0.0399(7) 0.0443(8) 0.0088(6) 0.0140(7) 0.0046(6)
C6 0.0451(7) 0.0410(7) 0.0359(7) 0.0069(6) 0.0130(6) 0.0109(6)
C7 0.0381(7) 0.0356(6) 0.0329(6) 0.0042(5) 0.0086(5) 0.0103(5)
C8 0.0341(6) 0.0378(6) 0.0322(6) 0.0060(5) 0.0102(5) 0.0125(5)
C9 0.0654(10) 0.0620(10) 0.0522(9) 0.0205(8) 0.0308(8) 0.0125(8)
C10 0.0408(7) 0.0401(7) 0.0436(7) 0.0107(6) 0.0197(6) 0.0131(6)
C11 0.0488(8) 0.0365(7) 0.0373(7) 0.0100(6) 0.0194(6) 0.0073(5)
C12 0.0569(9) 0.0475(8) 0.0447(8) 0.0141(7) 0.0152(7) 0.0070(6)
C13 0.0895(14) 0.0593(10) 0.0468(9) 0.0304(10) 0.0055(9) 0.0092(8)
C14 0.1235(19) 0.0547(10) 0.0453(9) 0.0316(11) 0.0372(11) 0.0198(8)
C15 0.0951(15) 0.0585(10) 0.0608(11) 0.0161(10) 0.0477(11) 0.0228(9)
C16 0.0576(9) 0.0531(9) 0.0520(9) 0.0094(7) 0.0291(7) 0.0149(7)

loop_
_atom_type_symbol
_atom_type_description
_atom_type_scat_dispersion_real
_atom_type_scat_dispersion_imag
_atom_type_scat_source
C C 0.0181 0.0091 'International Tables Vol C Tables 4.2.6.8 and 6.1.1.4'
H H 0.0000 0.0000 'International Tables Vol C Tables 4.2.6.8 and 6.1.1.4'
N N 0.0311 0.0180 'International Tables Vol C Tables 4.2.6.8 and 6.1.1.4'
O O 0.0492 0.0322 'International Tables Vol C Tables 4.2.6.8 and 6.1.1.4'
S S 0.3331 0.5567 'International Tables Vol C Tables 4.2.6.8 and 6.1.1.4'

loop_
_geom_angle_atom_site_label_1
_geom_angle_atom_site_label_2
_geom_angle_atom_site_label_3
_geom_angle
C6 O2 C9 117.68(13)
C8 N1 C7 124.75(12)
C8 N1 H1 116.9(14)
C7 N1 H1 118.4(14)
C8 N2 C1 123.99(12)
C8 N2 C10 120.75(11)
C1 N2 C10 115.03(11)
O1 C1 N2 119.33(14)
O1 C1 C2 124.39(13)
N2 C1 C2 116.28(12)
C7 C2 C3 120.22(14)
C7 C2 C1 118.79(12)
C3 C2 C1 120.99(13)
C4 C3 C2 118.92(14)
C4 C3 H3 120.5
C2 C3 H3 120.5
C3 C4 C5 121.60(14)
C3 C4 H4 119.2
C5 C4 H4 119.2
C6 C5 C4 119.91(15)
C6 C5 H5 120.0
C4 C5 H5 120.0
O2 C6 C5 125.90(14)
O2 C6 C7 114.79(12)
C5 C6 C7 119.31(14)
N1 C7 C2 119.13(13)
N1 C7 C6 120.88(12)
C2 C7 C6 119.99(13)
N1 C8 N2 116.47(12)
N1 C8 S1 120.25(10)
N2 C8 S1 123.28(10)
O2 C9 H9A 109.5
O2 C9 H9B 109.5
H9A C9 H9B 109.5
O2 C9 H9C 109.5
H9A C9 H9C 109.5
H9B C9 H9C 109.5
N2 C10 C11 112.13(11)
N2 C10 H10A 109.2
C11 C10 H10A 109.2
N2 C10 H10B 109.2
C11 C10 H10B 109.2
H10A C10 H10B 107.9
C12 C11 C16 118.91(14)
C12 C11 C10 121.20(13)
C16 C11 C10 119.87(14)
C11 C12 C13 120.01(18)
C11 C12 H12 120.0
C13 C12 H12 120.0
C14 C13 C12 120.3(2)
C14 C13 H13 119.9
C12 C13 H13 119.9
C15 C14 C13 119.94(17)
C15 C14 H14 120.0
C13 C14 H14 120.0
C14 C15 C16 120.18(19)
C14 C15 H15 119.9
C16 C15 H15 119.9
C15 C16 C11 120.70(18)
C15 C16 H16 119.6
C11 C16 H16 119.6

loop_
_geom_bond_atom_site_label_1
_geom_bond_atom_site_label_2
_geom_bond_distance
S1 C8 1.6818(14)
O1 C1 1.2141(18)
O2 C6 1.3582(18)
O2 C9 1.4241(19)
N1 C8 1.3475(18)
N1 C7 1.3867(18)
N1 H1 0.868(9)
N2 C8 1.3787(17)
N2 C1 1.4074(18)
N2 C10 1.4822(17)
C1 C2 1.457(2)
C2 C7 1.3888(19)
C2 C3 1.402(2)
C3 C4 1.367(2)
C3 H3 0.9300
C4 C5 1.394(2)
C4 H4 0.9300
C5 C6 1.378(2)
C5 H5 0.9300
C6 C7 1.407(2)
C9 H9A 0.9600
C9 H9B 0.9600
C9 H9C 0.9600
C10 C11 1.5110(19)
C10 H10A 0.9700
C10 H10B 0.9700
C11 C12 1.379(2)
C11 C16 1.385(2)
C12 C13 1.394(3)
C12 H12 0.9300
C13 C14 1.376(3)
C13 H13 0.9300
C14 C15 1.364(3)
C14 H14 0.9300
C15 C16 1.384(2)
C15 H15 0.9300
C16 H16 0.9300

loop_
_geom_hbond_atom_site_label_D
_geom_hbond_atom_site_label_H
_geom_hbond_atom_site_label_A
_geom_hbond_site_symmetry_A
_geom_hbond_distance_DH
_geom_hbond_distance_HA
_geom_hbond_distance_DA
_geom_hbond_angle_DHA
N1 H1 S1 2_776 0.870(10) 2.630(10) 3.4930(10) 174(2)

loop_
_geom_torsion_atom_site_label_1
_geom_torsion_atom_site_label_2
_geom_torsion_atom_site_label_3
_geom_torsion_atom_site_label_4
_geom_torsion
C8 N2 C1 O1 -172.81(13)
C10 N2 C1 O1 1.76(19)
C8 N2 C1 C2 8.29(19)
C10 N2 C1 C2 -177.14(11)
O1 C1 C2 C7 173.21(14)
N2 C1 C2 C7 -7.96(19)
O1 C1 C2 C3 -7.2(2)
N2 C1 C2 C3 171.67(12)
C7 C2 C3 C4 -0.8(2)
C1 C2 C3 C4 179.61(14)
C2 C3 C4 C5 -1.4(3)
C3 C4 C5 C6 1.7(3)
C9 O2 C6 C5 3.9(2)
C9 O2 C6 C7 -175.88(14)
C4 C5 C6 O2 -179.43(14)
C4 C5 C6 C7 0.3(2)
C8 N1 C7 C2 3.3(2)
C8 N1 C7 C6 -176.38(12)
C3 C2 C7 N1 -176.96(12)
C1 C2 C7 N1 2.7(2)
C3 C2 C7 C6 2.7(2)
C1 C2 C7 C6 -177.66(12)
O2 C6 C7 N1 -3.0(2)
C5 C6 C7 N1 177.19(13)
O2 C6 C7 C2 177.30(12)
C5 C6 C7 C2 -2.5(2)
C7 N1 C8 N2 -3.3(2)
C7 N1 C8 S1 176.82(10)
C1 N2 C8 N1 -2.82(19)
C10 N2 C8 N1 -177.09(11)
C1 N2 C8 S1 177.03(10)
C10 N2 C8 S1 2.76(18)
C8 N2 C10 C11 -112.55(14)
C1 N2 C10 C11 72.68(15)
N2 C10 C11 C12 72.02(17)
N2 C10 C11 C16 -109.81(15)
C16 C11 C12 C13 0.2(2)
C10 C11 C12 C13 178.36(14)
C11 C12 C13 C14 0.1(3)
C12 C13 C14 C15 -0.1(3)
C13 C14 C15 C16 -0.1(3)
C14 C15 C16 C11 0.4(3)
C12 C11 C16 C15 -0.4(2)
C10 C11 C16 C15 -178.65(16)

loop_
_cod_related_entry_id
_cod_related_entry_database
_cod_related_entry_code
1 ChemSpider 30657739
